data_7051589
loop_
_publ_author_name
'Jin, Guoxia'
'Jones, Cameron'
'Junk, Peter C.'
'Lippert, Kai-Alexander'
'Rose, Richard P.'
'Stasch, Andreas'

_publ_section_title
;
 Synthesis and characterisation of bulky guanidines and
 phosphaguanidines: precursors for low oxidation state metallacycles
;
_journal_issue 1
_journal_name_full 'New Journal of Chemistry'
_journal_page_first 64
_journal_paper_doi 10.1039/b809120j
_journal_volume 33
_journal_year 2009
_chemical_formula_sum 'C31 H48 K N3'
_chemical_formula_weight 501.82
_chemical_name_systematic
;
?
;
_space_group_IT_number 19
_symmetry_cell_setting orthorhombic
_symmetry_space_group_name_Hall 'P 2ac 2ab'
_symmetry_space_group_name_H-M 'P 21 21 21'
_atom_sites_solution_hydrogens geom
_atom_sites_solution_primary direct
_atom_sites_solution_secondary difmap
_audit_creation_method SHELXL-97
_cell_angle_alpha 90.00
_cell_angle_beta 90.00
_cell_angle_gamma 90.00
_cell_formula_units_Z 4
_cell_length_a 11.462(2)
_cell_length_b 11.997(2)
_cell_length_c 21.319(4)
_cell_measurement_temperature 123(2)
_cell_volume 2931.6(9)
_computing_structure_refinement 'SHELXL-97 (Sheldrick, 1997)'
_computing_structure_solution 'SHELXS-97 (Sheldrick, 1990)'
_diffrn_ambient_temperature 123(2)
_diffrn_measured_fraction_theta_full 0.980
_diffrn_measured_fraction_theta_max 0.980
_diffrn_measurement_device_type 'Nonius Kappa CCD'
_diffrn_radiation_monochromator graphite
_diffrn_radiation_source 'fine-focus sealed tube'
_diffrn_radiation_type MoK\a
_diffrn_radiation_wavelength 0.71073
_diffrn_reflns_av_R_equivalents 0.1036
_diffrn_reflns_av_sigmaI/netI 0.0960
_diffrn_reflns_limit_h_max 13
_diffrn_reflns_limit_h_min -13
_diffrn_reflns_limit_k_max 14
_diffrn_reflns_limit_k_min -14
_diffrn_reflns_limit_l_max 20
_diffrn_reflns_limit_l_min -24
_diffrn_reflns_number 22486
_diffrn_reflns_theta_full 25.00
_diffrn_reflns_theta_max 25.00
_diffrn_reflns_theta_min 3.11
_exptl_absorpt_coefficient_mu 0.204
_exptl_absorpt_correction_T_max 0.989
_exptl_absorpt_correction_T_min 0.920
_exptl_absorpt_correction_type multi-scan
_exptl_absorpt_process_details 'Sortav (Blessing)'
_exptl_crystal_colour colourless
_exptl_crystal_density_diffrn 1.137
_exptl_crystal_density_method 'not measured'
_exptl_crystal_description block
_exptl_crystal_F_000 1096
_exptl_crystal_size_max 0.15
_exptl_crystal_size_mid 0.08
_exptl_crystal_size_min 0.05
_refine_diff_density_max 0.496
_refine_diff_density_min -0.334
_refine_diff_density_rms 0.058
_refine_ls_abs_structure_details 'Flack H D (1983), Acta Cryst. A39, 876-881'
_refine_ls_abs_structure_Flack 0.01(6)
_refine_ls_extinction_method none
_refine_ls_goodness_of_fit_ref 1.117
_refine_ls_hydrogen_treatment constr
_refine_ls_matrix_type full
_refine_ls_number_parameters 326
_refine_ls_number_reflns 5060
_refine_ls_number_restraints 0
_refine_ls_restrained_S_all 1.117
_refine_ls_R_factor_all 0.1013
_refine_ls_R_factor_gt 0.0737
_refine_ls_shift/su_max 0.000
_refine_ls_shift/su_mean 0.000
_refine_ls_structure_factor_coef Fsqd
_refine_ls_weighting_details 'calc w=1/[\s^2^(Fo^2^)+(0.0486P)^2^+2.3565P] where P=(Fo^2^+2Fc^2^)/3'
_refine_ls_weighting_scheme calc
_refine_ls_wR_factor_gt 0.1297
_refine_ls_wR_factor_ref 0.1371
_reflns_number_gt 4168
_reflns_number_total 5060
_reflns_threshold_expression >2sigma(I)
_cod_data_source_file b809120j.txt
_cod_data_source_block compound11
_cod_original_cell_volume 2931.6(10)
_cod_original_sg_symbol_H-M P2(1)2(1)2(1)
_cod_database_code 7051589

loop_
_symmetry_equiv_pos_as_xyz
'x, y, z'
'-x+1/2, -y, z+1/2'
'x+1/2, -y+1/2, -z'
'-x, y+1/2, -z+1/2'

loop_
_atom_site_label
_atom_site_type_symbol
_atom_site_fract_x
_atom_site_fract_y
_atom_site_fract_z
_atom_site_U_iso_or_equiv
_atom_site_adp_type
_atom_site_occupancy
_atom_site_symmetry_multiplicity
_atom_site_calc_flag
_atom_site_refinement_flags
_atom_site_disorder_assembly
_atom_site_disorder_group
K1 K 0.53876(8) 0.31527(8) 0.01971(4) 0.0251(2) Uani 1 1 d . . .
N1 N 0.6644(3) 0.4547(3) 0.09702(14) 0.0162(7) Uani 1 1 d . . .
C1 C 0.7666(3) 0.4347(3) 0.12536(18) 0.0172(9) Uani 1 1 d . . .
N2 N 0.8392(3) 0.3564(3) 0.10484(14) 0.0170(8) Uani 1 1 d . . .
C2 C 0.5619(3) 0.5013(3) 0.12152(17) 0.0162(9) Uani 1 1 d . . .
N3 N 0.8061(3) 0.4952(3) 0.17748(14) 0.0171(7) Uani 1 1 d . . .
C3 C 0.5029(3) 0.5819(3) 0.08383(18) 0.0183(9) Uani 1 1 d . . .
C4 C 0.3949(4) 0.6223(4) 0.1027(2) 0.0247(10) Uani 1 1 d . . .
H4 H 0.3571 0.6772 0.0779 0.030 Uiso 1 1 calc R . .
C5 C 0.3414(4) 0.5850(4) 0.1565(2) 0.0277(11) Uani 1 1 d . . .
H5 H 0.2676 0.6137 0.1688 0.033 Uiso 1 1 calc R . .
C6 C 0.3974(4) 0.5044(4) 0.19249(19) 0.0251(10) Uani 1 1 d . . .
H6 H 0.3602 0.4787 0.2296 0.030 Uiso 1 1 calc R . .
C7 C 0.5052(3) 0.4600(3) 0.17653(18) 0.0180(9) Uani 1 1 d . . .
C8 C 0.5620(3) 0.6254(3) 0.02485(19) 0.0235(9) Uani 1 1 d . . .
H8 H 0.6040 0.5613 0.0051 0.028 Uiso 1 1 calc R . .
C9 C 0.4764(4) 0.6719(4) -0.02440(19) 0.0333(11) Uani 1 1 d . . .
H9A H 0.4153 0.6168 -0.0327 0.050 Uiso 1 1 calc R . .
H9B H 0.5187 0.6880 -0.0633 0.050 Uiso 1 1 calc R . .
H9C H 0.4409 0.7406 -0.0085 0.050 Uiso 1 1 calc R . .
C10 C 0.6523(4) 0.7149(4) 0.0390(2) 0.0371(13) Uani 1 1 d . . .
H10A H 0.6165 0.7737 0.0645 0.056 Uiso 1 1 calc R . .
H10B H 0.6809 0.7469 -0.0004 0.056 Uiso 1 1 calc R . .
H10C H 0.7176 0.6818 0.0621 0.056 Uiso 1 1 calc R . .
C11 C 0.5588(4) 0.3670(3) 0.21448(18) 0.0210(9) Uani 1 1 d . . .
H11 H 0.6440 0.3833 0.2186 0.025 Uiso 1 1 calc R . .
C12 C 0.5088(4) 0.3561(4) 0.28095(19) 0.0319(11) Uani 1 1 d . . .
H12A H 0.5102 0.4291 0.3016 0.048 Uiso 1 1 calc R . .
H12B H 0.5560 0.3032 0.3051 0.048 Uiso 1 1 calc R . .
H12C H 0.4282 0.3291 0.2786 0.048 Uiso 1 1 calc R . .
C13 C 0.5466(4) 0.2546(3) 0.17987(18) 0.0258(10) Uani 1 1 d . . .
H13A H 0.4647 0.2427 0.1684 0.039 Uiso 1 1 calc R . .
H13B H 0.5726 0.1941 0.2074 0.039 Uiso 1 1 calc R . .
H13C H 0.5946 0.2556 0.1418 0.039 Uiso 1 1 calc R . .
C14 C 0.8107(3) 0.2951(3) 0.05186(18) 0.0178(9) Uani 1 1 d . . .
C15 C 0.8082(3) 0.3439(3) -0.00960(18) 0.0183(9) Uani 1 1 d . . .
C16 C 0.7815(3) 0.2762(3) -0.06065(19) 0.0220(10) Uani 1 1 d . . .
H16 H 0.7766 0.3091 -0.1011 0.026 Uiso 1 1 calc R . .
C17 C 0.7619(4) 0.1627(3) -0.05489(19) 0.0234(10) Uani 1 1 d . . .
H17 H 0.7429 0.1187 -0.0905 0.028 Uiso 1 1 calc R . .
C18 C 0.7708(3) 0.1147(3) 0.00469(19) 0.0215(10) Uani 1 1 d . . .
H18 H 0.7593 0.0367 0.0089 0.026 Uiso 1 1 calc R . .
C19 C 0.7959(3) 0.1773(3) 0.05802(17) 0.0185(9) Uani 1 1 d . . .
C20 C 0.8433(3) 0.4643(3) -0.0178(2) 0.0246(10) Uani 1 1 d . . .
H20 H 0.8081 0.5079 0.0174 0.030 Uiso 1 1 calc R . .
C21 C 0.9780(4) 0.4723(4) -0.0117(2) 0.0391(12) Uani 1 1 d . . .
C22 C 0.8036(4) 0.5174(4) -0.0794(2) 0.0344(12) Uani 1 1 d . . .
H22A H 0.8441 0.4818 -0.1145 0.052 Uiso 1 1 calc R . .
H22B H 0.8219 0.5972 -0.0788 0.052 Uiso 1 1 calc R . .
H22C H 0.7192 0.5074 -0.0842 0.052 Uiso 1 1 calc R . .
C23 C 0.8159(4) 0.1243(3) 0.12161(18) 0.0220(10) Uani 1 1 d . . .
H23 H 0.7891 0.1787 0.1541 0.026 Uiso 1 1 calc R . .
C24 C 0.9479(4) 0.1065(4) 0.1313(2) 0.0335(11) Uani 1 1 d . . .
C25 C 0.7489(4) 0.0157(4) 0.1322(2) 0.0326(11) Uani 1 1 d . . .
H25A H 0.6652 0.0292 0.1266 0.049 Uiso 1 1 calc R . .
H25B H 0.7635 -0.0113 0.1749 0.049 Uiso 1 1 calc R . .
H25C H 0.7751 -0.0403 0.1019 0.049 Uiso 1 1 calc R . .
C26 C 0.7665(4) 0.6087(3) 0.19027(17) 0.0196(9) Uani 1 1 d . . .
H26 H 0.6975 0.6226 0.1626 0.024 Uiso 1 1 calc R . .
C27 C 0.8576(4) 0.6950(4) 0.1733(2) 0.0388(12) Uani 1 1 d . . .
H27A H 0.9260 0.6856 0.2004 0.058 Uiso 1 1 calc R . .
H27B H 0.8251 0.7698 0.1793 0.058 Uiso 1 1 calc R . .
H27C H 0.8807 0.6854 0.1294 0.058 Uiso 1 1 calc R . .
C28 C 0.7251(4) 0.6236(4) 0.25753(18) 0.0306(11) Uani 1 1 d . . .
H28A H 0.6585 0.5743 0.2654 0.046 Uiso 1 1 calc R . .
H28B H 0.7015 0.7012 0.2642 0.046 Uiso 1 1 calc R . .
H28C H 0.7887 0.6047 0.2864 0.046 Uiso 1 1 calc R . .
C29 C 0.9109(4) 0.4608(4) 0.2128(2) 0.0305(11) Uani 1 1 d . . .
H29 H 0.9223 0.5204 0.2450 0.037 Uiso 1 1 calc R . .
C30 C 0.8893(5) 0.3541(4) 0.2506(2) 0.0471(15) Uani 1 1 d . . .
H30A H 0.8180 0.3625 0.2755 0.071 Uiso 1 1 calc R . .
H30B H 0.9556 0.3406 0.2786 0.071 Uiso 1 1 calc R . .
H30C H 0.8806 0.2909 0.2218 0.071 Uiso 1 1 calc R . .
C31 C 1.0254(4) 0.4575(5) 0.1765(2) 0.0476(14) Uani 1 1 d . . .
H31A H 1.0283 0.3896 0.1509 0.071 Uiso 1 1 calc R . .
H31B H 1.0909 0.4577 0.2060 0.071 Uiso 1 1 calc R . .
H31C H 1.0305 0.5229 0.1491 0.071 Uiso 1 1 calc R . .

loop_
_atom_site_aniso_label
_atom_site_aniso_U_11
_atom_site_aniso_U_22
_atom_site_aniso_U_33
_atom_site_aniso_U_23
_atom_site_aniso_U_13
_atom_site_aniso_U_12
K1 0.0185(5) 0.0309(5) 0.0259(5) -0.0048(4) -0.0035(4) -0.0038(4)
N1 0.0146(18) 0.0179(18) 0.0161(18) -0.0023(14) -0.0001(13) -0.0015(14)
C1 0.012(2) 0.023(2) 0.017(2) 0.0027(17) 0.0009(17) -0.0019(18)
N2 0.0114(18) 0.0210(19) 0.0186(18) -0.0036(15) -0.0018(13) 0.0050(15)
C2 0.013(2) 0.017(2) 0.019(2) -0.0058(17) -0.0019(16) -0.0010(17)
N3 0.0145(17) 0.0181(18) 0.0187(18) -0.0063(14) -0.0038(14) 0.0048(14)
C3 0.017(2) 0.017(2) 0.021(2) -0.0033(17) -0.0025(16) -0.0013(18)
C4 0.020(2) 0.024(2) 0.031(3) -0.004(2) -0.0072(19) 0.003(2)
C5 0.012(2) 0.033(3) 0.038(3) -0.008(2) 0.0020(19) 0.002(2)
C6 0.019(2) 0.034(3) 0.022(2) -0.006(2) 0.0030(18) -0.003(2)
C7 0.017(2) 0.017(2) 0.020(2) -0.0065(17) -0.0028(16) -0.0010(17)
C8 0.027(2) 0.019(2) 0.025(2) 0.0038(19) -0.0011(19) 0.0041(18)
C9 0.046(3) 0.029(2) 0.025(2) 0.008(2) -0.010(2) -0.005(2)
C10 0.032(3) 0.048(3) 0.031(3) 0.013(2) -0.008(2) -0.011(2)
C11 0.020(2) 0.026(2) 0.018(2) 0.0004(18) 0.0007(17) -0.0032(19)
C12 0.035(3) 0.032(3) 0.028(2) 0.005(2) 0.001(2) -0.006(2)
C13 0.030(2) 0.027(2) 0.020(2) 0.0038(18) 0.004(2) 0.005(2)
C14 0.008(2) 0.027(3) 0.019(2) -0.0059(19) 0.0033(16) -0.0002(17)
C15 0.009(2) 0.023(2) 0.023(2) -0.0030(18) 0.0021(17) 0.0006(16)
C16 0.018(2) 0.030(2) 0.018(2) -0.0015(19) 0.0022(18) 0.0006(19)
C17 0.022(2) 0.028(3) 0.020(2) -0.0065(19) -0.0029(18) 0.0013(19)
C18 0.015(2) 0.015(2) 0.034(3) -0.0015(18) 0.0017(18) 0.0000(17)
C19 0.012(2) 0.025(2) 0.018(2) -0.0007(19) -0.0032(16) 0.0009(18)
C20 0.028(2) 0.024(2) 0.022(2) 0.000(2) 0.006(2) 0.0022(18)
C21 0.016(2) 0.039(3) 0.062(3) -0.004(3) 0.010(2) -0.007(2)
C22 0.050(3) 0.028(3) 0.026(3) 0.006(2) 0.007(2) -0.001(2)
C23 0.027(3) 0.022(2) 0.017(2) 0.0014(18) 0.0040(18) 0.006(2)
C24 0.019(2) 0.045(3) 0.037(3) 0.005(2) -0.007(2) 0.009(2)
C25 0.037(3) 0.032(3) 0.029(3) 0.005(2) 0.003(2) 0.010(2)
C26 0.020(2) 0.021(2) 0.018(2) -0.0013(17) -0.0047(17) -0.0011(18)
C27 0.041(3) 0.035(3) 0.040(3) 0.006(2) -0.014(2) -0.012(2)
C28 0.032(3) 0.035(3) 0.025(2) -0.007(2) -0.002(2) 0.008(2)
C29 0.024(2) 0.038(3) 0.030(3) -0.013(2) -0.012(2) 0.009(2)
C30 0.057(4) 0.046(3) 0.039(3) -0.006(2) -0.029(3) 0.026(3)
C31 0.015(3) 0.072(4) 0.056(3) -0.030(3) -0.011(2) 0.006(3)

loop_
_atom_type_symbol
_atom_type_description
_atom_type_scat_dispersion_real
_atom_type_scat_dispersion_imag
_atom_type_scat_source
C C 0.0033 0.0016 'International Tables Vol C Tables 4.2.6.8 and 6.1.1.4'
H H 0.0000 0.0000 'International Tables Vol C Tables 4.2.6.8 and 6.1.1.4'
N N 0.0061 0.0033 'International Tables Vol C Tables 4.2.6.8 and 6.1.1.4'
K K 0.2009 0.2494 'International Tables Vol C Tables 4.2.6.8 and 6.1.1.4'

loop_
_geom_angle_atom_site_label_1
_geom_angle_atom_site_label_2
_geom_angle_atom_site_label_3
_geom_angle
_geom_angle_site_symmetry_1
_geom_angle_site_symmetry_3
_geom_angle_publ_flag
N1 K1 C2 26.64(9) . . ?
N1 K1 C15 62.80(9) . . ?
C2 K1 C15 88.67(10) . . ?
N1 K1 C14 53.75(9) . . ?
C2 K1 C14 79.78(10) . . ?
C15 K1 C14 26.04(10) . . ?
N1 K1 C18 115.85(10) . 3_455 ?
C2 K1 C18 90.40(10) . 3_455 ?
C15 K1 C18 150.19(10) . 3_455 ?
C14 K1 C18 168.91(10) . 3_455 ?
N1 K1 C19 137.58(10) . 3_455 ?
C2 K1 C19 114.11(10) . 3_455 ?
C15 K1 C19 137.15(10) . 3_455 ?
C14 K1 C19 161.46(10) . 3_455 ?
C18 K1 C19 24.86(10) 3_455 3_455 ?
N1 K1 C16 121.07(10) . 3_455 ?
C2 K1 C16 97.53(10) . 3_455 ?
C15 K1 C16 165.71(10) . 3_455 ?
C14 K1 C16 142.83(11) . 3_455 ?
C18 K1 C16 43.18(10) 3_455 3_455 ?
C19 K1 C16 50.97(10) 3_455 3_455 ?
N1 K1 C15 144.79(10) . 3_455 ?
C2 K1 C15 122.14(10) . 3_455 ?
C15 K1 C15 146.96(5) . 3_455 ?
C14 K1 C15 139.25(10) . 3_455 ?
C18 K1 C15 51.06(10) 3_455 3_455 ?
C19 K1 C15 44.58(10) 3_455 3_455 ?
C16 K1 C15 24.61(9) 3_455 3_455 ?
N1 K1 C17 108.71(10) . 3_455 ?
C2 K1 C17 82.27(10) . 3_455 ?
C15 K1 C17 169.00(10) . 3_455 ?
C14 K1 C17 154.38(10) . 3_455 ?
C18 K1 C17 24.84(10) 3_455 3_455 ?
C19 K1 C17 44.09(10) 3_455 3_455 ?
C16 K1 C17 24.47(10) 3_455 3_455 ?
C15 K1 C17 43.76(10) 3_455 3_455 ?
N1 K1 C16 87.49(10) . . ?
C2 K1 C16 112.97(10) . . ?
C15 K1 C16 24.74(10) . . ?
C14 K1 C16 43.90(10) . . ?
C18 K1 C16 139.10(10) 3_455 . ?
C19 K1 C16 117.56(10) 3_455 . ?
C16 K1 C16 148.46(4) 3_455 . ?
C15 K1 C16 124.37(10) 3_455 . ?
C17 K1 C16 161.46(11) 3_455 . ?
N1 K1 C14 158.95(10) . 3_455 ?
C2 K1 C14 132.40(10) . 3_455 ?
C15 K1 C14 136.33(10) . 3_455 ?
C14 K1 C14 147.06(5) . 3_455 ?
C18 K1 C14 43.66(9) 3_455 3_455 ?
C19 K1 C14 25.21(10) 3_455 3_455 ?
C16 K1 C14 43.46(10) 3_455 3_455 ?
C15 K1 C14 25.22(9) 3_455 3_455 ?
C17 K1 C14 51.00(10) 3_455 3_455 ?
C16 K1 C14 111.74(10) . 3_455 ?
N1 K1 C19 72.88(10) . . ?
C2 K1 C19 96.02(10) . . ?
C15 K1 C19 43.29(9) . . ?
C14 K1 C19 24.27(10) . . ?
C18 K1 C19 165.59(10) 3_455 . ?
C19 K1 C19 149.45(3) 3_455 . ?
C16 K1 C19 122.86(10) 3_455 . ?
C15 K1 C19 115.00(10) 3_455 . ?
C17 K1 C19 143.77(10) 3_455 . ?
C16 K1 C19 48.69(9) . . ?
C14 K1 C19 126.03(10) 3_455 . ?
C1 N1 C2 129.5(3) . . ?
C1 N1 K1 128.2(2) . . ?
C2 N1 K1 91.6(2) . . ?
N2 C1 N1 121.7(3) . . ?
N2 C1 N3 115.1(3) . . ?
N1 C1 N3 123.2(3) . . ?
C1 N2 C14 119.7(3) . . ?
N1 C2 C3 117.2(3) . . ?
N1 C2 C7 123.2(3) . . ?
C3 C2 C7 118.8(3) . . ?
N1 C2 K1 61.78(18) . . ?
C3 C2 K1 93.0(2) . . ?
C7 C2 K1 106.4(2) . . ?
C1 N3 C26 122.0(3) . . ?
C1 N3 C29 121.5(3) . . ?
C26 N3 C29 114.7(3) . . ?
C4 C3 C2 119.7(4) . . ?
C4 C3 C8 121.1(4) . . ?
C2 C3 C8 119.1(3) . . ?
C4 C3 K1 122.5(3) . . ?
C2 C3 K1 63.0(2) . . ?
C8 C3 K1 86.5(2) . . ?
C5 C4 C3 121.7(4) . . ?
C4 C5 C6 118.7(4) . . ?
C7 C6 C5 122.9(4) . . ?
C6 C7 C2 118.2(4) . . ?
C6 C7 C11 121.0(4) . . ?
C2 C7 C11 120.8(3) . . ?
C3 C8 C10 112.4(3) . . ?
C3 C8 C9 113.9(3) . . ?
C10 C8 C9 108.2(3) . . ?
C7 C11 C12 114.0(3) . . ?
C7 C11 C13 110.7(3) . . ?
C12 C11 C13 109.5(3) . . ?
N2 C14 C19 118.5(3) . . ?
N2 C14 C15 122.1(3) . . ?
C19 C14 C15 119.0(3) . . ?
N2 C14 K1 111.3(2) . . ?
C19 C14 K1 88.8(2) . . ?
C15 C14 K1 75.8(2) . . ?
N2 C14 K1 113.7(2) . 3 ?
C19 C14 K1 74.9(2) . 3 ?
C15 C14 K1 76.0(2) . 3 ?
K1 C14 K1 134.59(12) . 3 ?
C16 C15 C14 118.7(3) . . ?
C16 C15 C20 121.8(4) . . ?
C14 C15 C20 119.4(3) . . ?
C16 C15 K1 82.9(2) . . ?
C14 C15 K1 78.2(2) . . ?
C20 C15 K1 112.7(2) . . ?
C16 C15 K1 77.6(2) . 3 ?
C14 C15 K1 78.8(2) . 3 ?
C20 C15 K1 109.6(2) . 3 ?
K1 C15 K1 137.54(12) . 3 ?
C17 C16 C15 122.7(4) . . ?
C17 C16 K1 78.1(2) . 3 ?
C15 C16 K1 77.8(2) . 3 ?
C17 C16 K1 87.5(2) . . ?
C15 C16 K1 72.3(2) . . ?
K1 C16 K1 132.09(13) 3 . ?
C16 C17 C18 118.3(4) . . ?
C16 C17 K1 77.5(2) . 3 ?
C18 C17 K1 75.8(2) . 3 ?
C16 C17 K1 69.4(2) . . ?
C18 C17 K1 81.8(2) . . ?
K1 C17 K1 123.96(12) 3 . ?
C19 C18 C17 122.3(4) . . ?
C19 C18 K1 78.2(2) . 3 ?
C17 C18 K1 79.4(2) . 3 ?
C18 C19 C14 118.8(4) . . ?
C18 C19 C23 122.4(4) . . ?
C14 C19 C23 118.6(3) . . ?
C18 C19 K1 77.0(2) . 3 ?
C14 C19 K1 79.9(2) . 3 ?
C23 C19 K1 109.8(2) . 3 ?
C18 C19 K1 83.7(2) . . ?
C14 C19 K1 66.9(2) . . ?
C23 C19 K1 122.6(2) . . ?
K1 C19 K1 126.49(12) 3 . ?
C15 C20 C22 114.8(4) . . ?
C15 C20 C21 108.3(3) . . ?
C22 C20 C21 110.0(4) . . ?
C20 C21 K1 97.6(2) . 3 ?
C19 C23 C25 114.4(3) . . ?
C19 C23 C24 109.1(3) . . ?
C25 C23 C24 110.8(4) . . ?
C23 C24 K1 97.6(2) . 3 ?
N3 C26 C27 112.2(3) . . ?
N3 C26 C28 112.5(3) . . ?
C27 C26 C28 111.1(3) . . ?
N3 C29 C31 116.7(4) . . ?
N3 C29 C30 111.7(4) . . ?
C31 C29 C30 112.6(4) . . ?

loop_
_geom_bond_atom_site_label_1
_geom_bond_atom_site_label_2
_geom_bond_distance
_geom_bond_site_symmetry_2
_geom_bond_publ_flag
K1 N1 2.755(3) . ?
K1 C2 3.125(4) . ?
K1 C15 3.170(4) . ?
K1 C14 3.200(4) . ?
K1 C18 3.227(4) 3_455 ?
K1 C19 3.241(4) 3_455 ?
K1 C16 3.265(4) 3_455 ?
K1 C15 3.267(4) 3_455 ?
K1 C17 3.272(4) 3_455 ?
K1 C16 3.301(4) . ?
K1 C14 3.304(4) 3_455 ?
K1 C19 3.478(4) . ?
N1 C1 1.340(5) . ?
N1 C2 1.402(5) . ?
C1 N2 1.329(5) . ?
C1 N3 1.402(5) . ?
N2 C14 1.387(5) . ?
C2 C3 1.428(5) . ?
C2 C7 1.430(5) . ?
N3 C26 1.461(5) . ?
N3 C29 1.477(5) . ?
C3 C4 1.389(5) . ?
C3 C8 1.520(6) . ?
C4 C5 1.375(6) . ?
C5 C6 1.391(6) . ?
C6 C7 1.389(5) . ?
C7 C11 1.508(6) . ?
C8 C10 1.522(6) . ?
C8 C9 1.541(6) . ?
C11 C12 1.534(6) . ?
C11 C13 1.544(6) . ?
C14 C19 1.430(6) . ?
C14 C15 1.435(5) . ?
C14 K1 3.304(4) 3 ?
C15 C16 1.392(5) . ?
C15 C20 1.510(5) . ?
C15 K1 3.267(4) 3 ?
C16 C17 1.385(6) . ?
C16 K1 3.265(4) 3 ?
C17 C18 1.398(6) . ?
C17 K1 3.272(4) 3 ?
C18 C19 1.392(5) . ?
C18 K1 3.227(4) 3 ?
C19 C23 1.515(5) . ?
C19 K1 3.241(4) 3 ?
C20 C22 1.528(6) . ?
C20 C21 1.552(6) . ?
C21 K1 3.524(5) 3 ?
C23 C25 1.529(6) . ?
C23 C24 1.542(6) . ?
C24 K1 3.510(5) 3 ?
C26 C27 1.515(6) . ?
C26 C28 1.521(6) . ?
C29 C31 1.523(6) . ?
C29 C30 1.533(7) . ?
